data_2225121
loop_
_publ_author_name
'Goh, Jia Hao'
'Fun, Hoong-Kun'
'Babu, M.'
'Kalluraya, B.'

_publ_section_title
;
 2,2'-Dithiodianiline: a redetermination at 100K
;
_journal_coeditor_code TK2598
_journal_issue 2
_journal_name_full 'Acta Crystallographica Section E'
_journal_page_first o292
_journal_page_last o293
_journal_paper_doi 10.1107/S1600536810000024
_journal_volume 66
_journal_year 2010
_chemical_formula_iupac 'C12 H12 N2 S2'
_chemical_formula_moiety 'C12 H12 N2 S2'
_chemical_formula_sum 'C12 H12 N2 S2'
_chemical_formula_weight 248.36
_chemical_name_common
;
2,2'-Dithiodianiline
;
_chemical_name_systematic
;
2,2'-(disulfanediyl)dianiline
;
_space_group_IT_number 61
_symmetry_cell_setting orthorhombic
_symmetry_space_group_name_Hall '-P 2ac 2ab'
_symmetry_space_group_name_H-M 'P b c a'
_atom_sites_solution_hydrogens geom
_atom_sites_solution_primary direct
_atom_sites_solution_secondary difmap
_audit_creation_method SHELXL-97
_cell_angle_alpha 90
_cell_angle_beta 90
_cell_angle_gamma 90
_cell_formula_units_Z 8
_cell_length_a 8.25310(10)
_cell_length_b 13.0278(2)
_cell_length_c 22.3655(4)
_cell_measurement_reflns_used 9179
_cell_measurement_temperature 100.00(10)
_cell_measurement_theta_max 29.9
_cell_measurement_theta_min 3.1
_cell_volume 2404.73(6)
_computing_cell_refinement 'SAINT (Bruker, 2009)'
_computing_data_collection 'APEX2 (Bruker, 2009)'
_computing_data_reduction 'SAINT (Bruker, 2009)'
_computing_molecular_graphics 'SHELXTL (Sheldrick, 2008)'
_computing_publication_material
;
SHELXTL (Sheldrick, 2008) and PLATON (Spek, 2009)
;
_computing_structure_refinement 'SHELXTL (Sheldrick, 2008)'
_computing_structure_solution 'SHELXTL (Sheldrick, 2008)'
_diffrn_ambient_temperature 100.00(10)
_diffrn_measured_fraction_theta_full 0.995
_diffrn_measured_fraction_theta_max 0.995
_diffrn_measurement_device_type
;
Bruker SMART APEXII CCD area-detector diffractometer
;
_diffrn_measurement_method '\f and \w scans'
_diffrn_radiation_monochromator graphite
_diffrn_radiation_source 'fine-focus sealed tube'
_diffrn_radiation_type MoK\a
_diffrn_radiation_wavelength 0.71073
_diffrn_reflns_av_R_equivalents 0.040
_diffrn_reflns_av_sigmaI/netI 0.017
_diffrn_reflns_limit_h_max 10
_diffrn_reflns_limit_h_min -10
_diffrn_reflns_limit_k_max 16
_diffrn_reflns_limit_k_min -16
_diffrn_reflns_limit_l_max 29
_diffrn_reflns_limit_l_min -29
_diffrn_reflns_number 47724
_diffrn_reflns_theta_full 27.5
_diffrn_reflns_theta_max 27.5
_diffrn_reflns_theta_min 3.1
_diffrn_standards_number 0
_exptl_absorpt_coefficient_mu 0.415
_exptl_absorpt_correction_T_max 0.934
_exptl_absorpt_correction_T_min 0.912
_exptl_absorpt_correction_type multi-scan
_exptl_absorpt_process_details '(<i>SADABS</i>; Bruker, 2009)'
_exptl_crystal_colour yellow
_exptl_crystal_density_diffrn 1.372
_exptl_crystal_density_method 'not measured'
_exptl_crystal_description block
_exptl_crystal_F_000 1040
_exptl_crystal_size_max 0.227
_exptl_crystal_size_mid 0.181
_exptl_crystal_size_min 0.168
_refine_diff_density_max 0.50
_refine_diff_density_min -0.43
_refine_ls_extinction_method none
_refine_ls_goodness_of_fit_ref 1.19
_refine_ls_hydrogen_treatment refall
_refine_ls_matrix_type full
_refine_ls_number_parameters 193
_refine_ls_number_reflns 2750
_refine_ls_number_restraints 0
_refine_ls_restrained_S_all 1.19
_refine_ls_R_factor_all 0.056
_refine_ls_R_factor_gt 0.048
_refine_ls_shift/su_max_lt 0.001
_refine_ls_shift/su_mean 0.000
_refine_ls_structure_factor_coef Fsqd
_refine_ls_weighting_details 'calc w=1/[\s^2^(Fo^2^)+(0.0383P)^2^+5.2113P] where P=(Fo^2^+2Fc^2^)/3'
_refine_ls_weighting_scheme calc
_refine_ls_wR_factor_gt 0.117
_refine_ls_wR_factor_ref 0.124
_reflns_number_gt 2417
_reflns_number_total 2750
_reflns_threshold_expression I>2\s(I)
_cod_data_source_file tk2598.cif
_cod_data_source_block I
_cod_depositor_comments
;
The following automatic conversions were performed:
'_symmetry_cell_setting' value 'Orthorhombic' changed to 'orthorhombic'
according to '/home/saulius/struct/CIF-dictionaries/cif_core.dic'
dictionary named 'cif_core.dic' version 2.4.1 from 2010-06-29.

Automatic conversion script
Id: cif_fix_enum 1527 2010-12-29 10:47:43Z saulius 

The following automatic conversions were performed:

'_symmetry_cell_setting' value 'Orthorhombic' changed to
'orthorhombic' according to
/home/saulius/struct/CIF-dictionaries/cif_core.dic dictionary named
'cif_core.dic' version 2.4.1 from 2010-06-29.

Automatic conversion script
Id: cif_fix_values 1715 2011-07-08 13:25:40Z adriana 
;
_cod_database_code 2225121
_cod_database_fobs_code 2225121

loop_
_symmetry_equiv_pos_as_xyz
'x, y, z'
'-x+1/2, -y, z+1/2'
'-x, y+1/2, -z+1/2'
'x+1/2, -y+1/2, -z'
'-x, -y, -z'
'x-1/2, y, -z-1/2'
'x, -y-1/2, z-1/2'
'-x-1/2, y-1/2, z'

loop_
_atom_site_type_symbol
_atom_site_label
_atom_site_fract_x
_atom_site_fract_y
_atom_site_fract_z
_atom_site_U_iso_or_equiv
_atom_site_adp_type
_atom_site_calc_flag
_atom_site_refinement_flags
_atom_site_occupancy
_atom_site_disorder_assembly
_atom_site_disorder_group
S S1 0.02244(8) 0.44246(5) 0.29158(3) 0.02175(17) Uani d . 1 . .
S S2 -0.18075(7) 0.49532(5) 0.33614(3) 0.01897(17) Uani d . 1 . .
N N1 0.1434(3) 0.65943(19) 0.27327(11) 0.0261(5) Uani d . 1 . .
N N2 -0.3466(3) 0.28926(19) 0.32376(10) 0.0226(5) Uani d . 1 . .
C C1 0.2321(3) 0.6022(2) 0.31445(12) 0.0208(5) Uani d . 1 . .
C C2 0.3664(3) 0.6450(2) 0.34391(13) 0.0267(6) Uani d . 1 . .
C C3 0.4491(3) 0.5893(2) 0.38682(14) 0.0308(7) Uani d . 1 . .
C C4 0.4032(3) 0.4902(2) 0.40210(13) 0.0287(6) Uani d . 1 . .
C C5 0.2712(3) 0.4467(2) 0.37320(12) 0.0233(5) Uani d . 1 . .
C C6 0.1857(3) 0.5017(2) 0.32969(11) 0.0193(5) Uani d . 1 . .
C C7 -0.2077(3) 0.40351(19) 0.39331(11) 0.0171(5) Uani d . 1 . .
C C8 -0.1543(3) 0.4247(2) 0.45123(12) 0.0220(5) Uani d . 1 . .
C C9 -0.1837(3) 0.3567(2) 0.49755(12) 0.0275(6) Uani d . 1 . .
C C10 -0.2661(4) 0.2664(2) 0.48554(13) 0.0295(6) Uani d . 1 . .
C C11 -0.3206(3) 0.2437(2) 0.42842(13) 0.0251(6) Uani d . 1 . .
C C12 -0.2934(3) 0.31171(19) 0.38114(11) 0.0190(5) Uani d . 1 . .
H H2A 0.402(4) 0.715(3) 0.3335(14) 0.034(9) Uiso d . 1 . .
H H3A 0.536(4) 0.621(3) 0.4078(15) 0.038(9) Uiso d . 1 . .
H H4A 0.457(4) 0.451(3) 0.4337(15) 0.033(9) Uiso d . 1 . .
H H5A 0.240(4) 0.379(2) 0.3819(13) 0.025(8) Uiso d . 1 . .
H H8A -0.100(4) 0.492(2) 0.4590(14) 0.027(8) Uiso d . 1 . .
H H9A -0.153(4) 0.373(2) 0.5377(14) 0.022(8) Uiso d . 1 . .
H H10A -0.285(4) 0.219(3) 0.5158(14) 0.030(9) Uiso d . 1 . .
H H11A -0.374(4) 0.179(3) 0.4193(14) 0.029(8) Uiso d . 1 . .
H H1N1 0.199(5) 0.706(3) 0.2542(18) 0.048(11) Uiso d . 1 . .
H H2N1 0.083(5) 0.620(3) 0.2483(16) 0.040(10) Uiso d . 1 . .
H H1N2 -0.422(5) 0.244(3) 0.3209(15) 0.037(9) Uiso d . 1 . .
H H2N2 -0.362(4) 0.343(3) 0.3004(14) 0.025(8) Uiso d . 1 . .

loop_
_atom_site_aniso_label
_atom_site_aniso_U_11
_atom_site_aniso_U_22
_atom_site_aniso_U_33
_atom_site_aniso_U_12
_atom_site_aniso_U_13
_atom_site_aniso_U_23
S1 0.0167(3) 0.0245(3) 0.0240(3) -0.0045(2) 0.0039(2) -0.0044(3)
S2 0.0123(3) 0.0188(3) 0.0258(3) -0.0004(2) 0.0000(2) 0.0029(2)
N1 0.0241(12) 0.0220(12) 0.0321(13) 0.0011(10) 0.0068(10) 0.0039(10)
N2 0.0204(11) 0.0205(11) 0.0268(12) -0.0038(9) -0.0012(9) -0.0006(9)
C1 0.0160(12) 0.0212(12) 0.0253(12) 0.0025(10) 0.0079(10) -0.0026(10)
C2 0.0163(12) 0.0258(14) 0.0381(15) -0.0049(11) 0.0101(11) -0.0089(12)
C3 0.0112(12) 0.0430(17) 0.0382(16) -0.0015(12) 0.0018(11) -0.0154(13)
C4 0.0152(12) 0.0395(17) 0.0313(15) 0.0069(11) 0.0002(11) -0.0045(13)
C5 0.0185(12) 0.0235(13) 0.0278(13) 0.0035(10) 0.0050(10) -0.0007(11)
C6 0.0140(11) 0.0219(12) 0.0220(12) -0.0008(9) 0.0057(9) -0.0013(10)
C7 0.0100(11) 0.0188(12) 0.0225(12) 0.0029(9) 0.0026(9) 0.0022(9)
C8 0.0144(12) 0.0275(14) 0.0242(13) 0.0028(10) -0.0004(10) -0.0030(10)
C9 0.0211(13) 0.0400(17) 0.0214(13) 0.0066(12) 0.0004(10) 0.0007(12)
C10 0.0278(14) 0.0325(16) 0.0282(14) 0.0090(12) 0.0086(12) 0.0095(12)
C11 0.0214(13) 0.0206(13) 0.0333(14) 0.0022(11) 0.0068(11) 0.0029(11)
C12 0.0114(11) 0.0212(12) 0.0244(12) 0.0028(9) 0.0038(9) -0.0009(10)

loop_
_atom_type_symbol
_atom_type_description
_atom_type_scat_dispersion_real
_atom_type_scat_dispersion_imag
_atom_type_scat_source
C C 0.0033 0.0016 'International Tables Vol C Tables 4.2.6.8 and 6.1.1.4'
H H 0.0000 0.0000 'International Tables Vol C Tables 4.2.6.8 and 6.1.1.4'
N N 0.0061 0.0033 'International Tables Vol C Tables 4.2.6.8 and 6.1.1.4'
S S 0.1246 0.1234 'International Tables Vol C Tables 4.2.6.8 and 6.1.1.4'

loop_
_geom_angle_atom_site_label_1
_geom_angle_atom_site_label_2
_geom_angle_atom_site_label_3
_geom_angle_site_symmetry_1
_geom_angle_site_symmetry_3
_geom_angle
_geom_angle_publ_flag
C6 S1 S2 . . 103.87(9) ?
C7 S2 S1 . . 103.05(8) ?
C1 N1 H1N1 . . 115(3) ?
C1 N1 H2N1 . . 113(2) ?
H1N1 N1 H2N1 . . 112(3) ?
C12 N2 H1N2 . . 116(2) ?
C12 N2 H2N2 . . 115(2) ?
H1N2 N2 H2N2 . . 113(3) ?
N1 C1 C2 . . 120.8(3) ?
N1 C1 C6 . . 121.0(2) ?
C2 C1 C6 . . 118.1(3) ?
C3 C2 C1 . . 120.4(3) ?
C3 C2 H2A . . 120(2) ?
C1 C2 H2A . . 119(2) ?
C2 C3 C4 . . 121.6(3) ?
C2 C3 H3A . . 119(2) ?
C4 C3 H3A . . 119(2) ?
C5 C4 C3 . . 118.7(3) ?
C5 C4 H4A . . 119(2) ?
C3 C4 H4A . . 122(2) ?
C4 C5 C6 . . 120.7(3) ?
C4 C5 H5A . . 120(2) ?
C6 C5 H5A . . 119(2) ?
C5 C6 C1 . . 120.5(2) ?
C5 C6 S1 . . 119.7(2) ?
C1 C6 S1 . . 119.8(2) ?
C8 C7 C12 . . 120.2(2) ?
C8 C7 S2 . . 119.9(2) ?
C12 C7 S2 . . 119.74(19) ?
C9 C8 C7 . . 120.9(3) ?
C9 C8 H8A . . 120.6(18) ?
C7 C8 H8A . . 118.4(18) ?
C8 C9 C10 . . 119.0(3) ?
C8 C9 H9A . . 121.3(18) ?
C10 C9 H9A . . 119.7(18) ?
C9 C10 C11 . . 121.2(3) ?
C9 C10 H10A . . 121(2) ?
C11 C10 H10A . . 118(2) ?
C10 C11 C12 . . 120.7(3) ?
C10 C11 H11A . . 121.7(19) ?
C12 C11 H11A . . 117.6(19) ?
N2 C12 C11 . . 121.0(2) ?
N2 C12 C7 . . 120.9(2) ?
C11 C12 C7 . . 118.0(2) ?

loop_
_geom_bond_atom_site_label_1
_geom_bond_atom_site_label_2
_geom_bond_site_symmetry_2
_geom_bond_distance
_geom_bond_publ_flag
S1 C6 . 1.771(3) ?
S1 S2 . 2.0687(9) ?
S2 C7 . 1.765(3) ?
N1 C1 . 1.392(4) ?
N1 H1N1 . 0.87(4) ?
N1 H2N1 . 0.91(4) ?
N2 C12 . 1.388(3) ?
N2 H1N2 . 0.86(4) ?
N2 H2N2 . 0.88(3) ?
C1 C2 . 1.405(4) ?
C1 C6 . 1.407(4) ?
C2 C3 . 1.383(4) ?
C2 H2A . 0.98(3) ?
C3 C4 . 1.388(4) ?
C3 H3A . 0.95(4) ?
C4 C5 . 1.388(4) ?
C4 H4A . 0.97(3) ?
C5 C6 . 1.400(4) ?
C5 H5A . 0.94(3) ?
C7 C8 . 1.396(4) ?
C7 C12 . 1.416(3) ?
C8 C9 . 1.384(4) ?
C8 H8A . 1.00(3) ?
C9 C10 . 1.386(4) ?
C9 H9A . 0.96(3) ?
C10 C11 . 1.386(4) ?
C10 H10A . 0.93(3) ?
C11 C12 . 1.397(4) ?
C11 H11A . 0.97(3) ?

loop_
_geom_hbond_atom_site_label_D
_geom_hbond_atom_site_label_H
_geom_hbond_atom_site_label_A
_geom_hbond_site_symmetry_A
_geom_hbond_distance_DH
_geom_hbond_distance_HA
_geom_hbond_distance_DA
_geom_hbond_angle_DHA
_geom_hbond_publ_flag
N1 H1N1 N2 3 0.87(4) 2.39(4) 3.222(3) 160(4) yes
N2 H1N2 N1 8 0.86(4) 2.39(4) 3.184(3) 155(3) yes
N2 H2N2 S1 6_556 0.88(4) 2.61(3) 3.436(2) 156(3) yes
C4 H4A Cg1 1_655 0.97(3) 2.95(3) 3.689(3) 134(2) yes
C9 H9A Cg2 5_566 0.96(3) 2.89(3) 3.637(3) 135(2) yes

loop_
_geom_torsion_atom_site_label_1
_geom_torsion_atom_site_label_2
_geom_torsion_atom_site_label_3
_geom_torsion_atom_site_label_4
_geom_torsion_site_symmetry_1
_geom_torsion_site_symmetry_2
_geom_torsion_site_symmetry_3
_geom_torsion_site_symmetry_4
_geom_torsion
_geom_torsion_publ_flag
C6 S1 S2 C7 . . . . -89.29(13) ?
N1 C1 C2 C3 . . . . 176.9(2) ?
C6 C1 C2 C3 . . . . -0.4(4) ?
C1 C2 C3 C4 . . . . 0.1(4) ?
C2 C3 C4 C5 . . . . 0.2(4) ?
C3 C4 C5 C6 . . . . -0.3(4) ?
C4 C5 C6 C1 . . . . 0.0(4) ?
C4 C5 C6 S1 . . . . 177.7(2) ?
N1 C1 C6 C5 . . . . -177.0(2) ?
C2 C1 C6 C5 . . . . 0.3(4) ?
N1 C1 C6 S1 . . . . 5.4(3) ?
C2 C1 C6 S1 . . . . -177.36(19) ?
S2 S1 C6 C5 . . . . 98.6(2) ?
S2 S1 C6 C1 . . . . -83.8(2) ?
S1 S2 C7 C8 . . . . 99.8(2) ?
S1 S2 C7 C12 . . . . -84.50(19) ?
C12 C7 C8 C9 . . . . 0.1(4) ?
S2 C7 C8 C9 . . . . 175.7(2) ?
C7 C8 C9 C10 . . . . 0.6(4) ?
C8 C9 C10 C11 . . . . -0.7(4) ?
C9 C10 C11 C12 . . . . 0.1(4) ?
C10 C11 C12 N2 . . . . 179.6(3) ?
C10 C11 C12 C7 . . . . 0.5(4) ?
C8 C7 C12 N2 . . . . -179.7(2) ?
S2 C7 C12 N2 . . . . 4.7(3) ?
C8 C7 C12 C11 . . . . -0.6(3) ?
S2 C7 C12 C11 . . . . -176.27(19) ?

loop_
_cod_related_entry_id
_cod_related_entry_database
_cod_related_entry_code
1 ChemSpider 13719
